data_1522780
loop_
_publ_author_name
'Rijnsdorp, J.'
'de Lange, G.J.'
'Wiegers, G.A.'

_publ_section_title
;
 Preparation, structures, and properties of niobium chalcogenide halides,
 Nb X2 Y2 (X= S, Se; Y= Cl, Br, I)
;
_journal_name_full 'Journal of Solid State Chemistry'
_journal_page_first 365
_journal_page_last 373
_journal_volume 30
_journal_year 1979
_chemical_formula_sum 'Cl2 Nb Se2'
_chemical_name_systematic 'Nb Se2 Cl2'
_space_group_IT_number 2
_symmetry_space_group_name_Hall '-P 1'
_symmetry_space_group_name_H-M 'P -1'
_cell_angle_alpha 66.93
_cell_angle_beta 111.35
_cell_angle_gamma 119.01
_cell_formula_units_Z 2
_cell_length_a 6.35
_cell_length_b 6.538
_cell_length_c 7.261
_cell_volume 236.804
_citation_journal_id_ASTM JSSCBI
_cod_data_source_file Rijnsdorp_JSSCBI_1979_1051.cif
_cod_data_source_block Cl2Nb1Se2
_cod_original_cell_volume 236.8038
_cod_original_formula_sum 'Cl2 Nb1 Se2'
_cod_database_code 1522780

loop_
_symmetry_equiv_pos_as_xyz
x,y,z
-x,-y,-z

loop_
_atom_site_label
_atom_site_type_symbol
_atom_site_fract_x
_atom_site_fract_y
_atom_site_fract_z
_atom_site_occupancy
_atom_site_U_iso_or_equiv
Cl1 Cl-1 0.5747 0.3522 0.2157 1 0.0
Se2 Se-1 0.9165 0.1049 0.6679 1 0.0
Cl2 Cl-1 0.1603 0.5113 0.2164 1 0.0
Se1 Se-1 0.2673 0.0465 0.8542 1 0.0
Nb1 Nb+4 0.129 0.2601 0.9997 1 0.0
